data_1551695
loop_
_publ_author_name
'MIKURIYA, Masahiro'
'OUCHI, Kazuya'
'NAKANISHI, Yasutaka'
'YOSHIOKA, Daisuke'
'TANAKA, Hidekazu'
'HANDA, Makoto'

_publ_section_title
;
 Synthesis, Crystal Structure, and N2-Adsorption Property of a Chain
 Complex of Rhodium(II) Benzoate and Piperazine
;
_journal_issue 0
_journal_name_full 'X-ray Structure Analysis Online'
_journal_page_first 21
_journal_paper_doi 10.2116/xraystruct.29.21
_journal_volume 29
_journal_year 2013
_chemical_formula_sum 'C36 H36 N4 O8 Rh2'
_chemical_formula_weight 858.51
_space_group_IT_number 2
_space_group_name_Hall '-P 1'
_space_group_name_H-M_alt 'P -1'
_symmetry_cell_setting triclinic
_symmetry_space_group_name_Hall '-P 1'
_symmetry_space_group_name_H-M 'P -1'
_atom_sites_solution_hydrogens geom
_atom_sites_solution_primary direct
_atom_sites_solution_secondary difmap
_audit_creation_method SHELXL-97
_cell_angle_alpha 71.014(5)
_cell_angle_beta 87.963(5)
_cell_angle_gamma 76.451(5)
_cell_formula_units_Z 2
_cell_length_a 10.812(3)
_cell_length_b 11.393(3)
_cell_length_c 15.331(4)
_cell_measurement_temperature 90(2)
_cell_volume 1734.4(8)
_computing_cell_refinement 'Bruker SMART'
_computing_data_collection 'Bruker SMART'
_computing_data_reduction 'Bruker SAINT'
_computing_molecular_graphics 'Bruker SHELXL'
_computing_publication_material 'Bruker SHELXL'
_computing_structure_refinement 'SHELXL-97 (Sheldrick, 1997)'
_computing_structure_solution 'SHELXS-97 (Sheldrick, 1990)'
_diffrn_ambient_temperature 90(2)
_diffrn_measured_fraction_theta_full 0.982
_diffrn_measured_fraction_theta_max 0.982
_diffrn_measurement_device_type 'CCD area detector'
_diffrn_measurement_method 'psi and omega scans'
_diffrn_radiation_monochromator graphite
_diffrn_radiation_source 'fine-focus sealed tube'
_diffrn_radiation_type MoK\a
_diffrn_radiation_wavelength 0.71073
_diffrn_reflns_av_R_equivalents 0.0363
_diffrn_reflns_av_sigmaI/netI 0.0865
_diffrn_reflns_limit_h_max 11
_diffrn_reflns_limit_h_min -13
_diffrn_reflns_limit_k_max 14
_diffrn_reflns_limit_k_min -12
_diffrn_reflns_limit_l_max 19
_diffrn_reflns_limit_l_min -18
_diffrn_reflns_number 10018
_diffrn_reflns_theta_full 26.37
_diffrn_reflns_theta_max 26.37
_diffrn_reflns_theta_min 1.94
_exptl_absorpt_coefficient_mu 1.010
_exptl_absorpt_correction_T_max 0.9513
_exptl_absorpt_correction_T_min 0.5599
_exptl_absorpt_correction_type empirical
_exptl_absorpt_process_details SADABS
_exptl_crystal_colour red
_exptl_crystal_density_diffrn 1.644
_exptl_crystal_density_method 'not measured'
_exptl_crystal_description needle
_exptl_crystal_F_000 868
_exptl_crystal_size_max 0.65
_exptl_crystal_size_mid 0.10
_exptl_crystal_size_min 0.05
_refine_diff_density_max 2.291
_refine_diff_density_min -1.701
_refine_diff_density_rms 0.187
_refine_ls_extinction_method none
_refine_ls_goodness_of_fit_ref 0.988
_refine_ls_hydrogen_treatment constr
_refine_ls_matrix_type full
_refine_ls_number_parameters 479
_refine_ls_number_reflns 6986
_refine_ls_number_restraints 21
_refine_ls_restrained_S_all 0.989
_refine_ls_R_factor_all 0.0779
_refine_ls_R_factor_gt 0.0558
_refine_ls_shift/su_max 0.001
_refine_ls_shift/su_mean 0.000
_refine_ls_structure_factor_coef Fsqd
_refine_ls_weighting_details 'calc w=1/[\s^2^(Fo^2^)+(0.0698P)^2^+0.0000P] where P=(Fo^2^+2Fc^2^)/3'
_refine_ls_weighting_scheme calc
_refine_ls_wR_factor_gt 0.1292
_refine_ls_wR_factor_ref 0.1367
_reflns_number_gt 5082
_reflns_number_total 6986
_reflns_threshold_expression >2sigma(I)
_cod_data_source_file 29_21_1.txt
_cod_data_source_block rhbzpip
_cod_depositor_comments
;
The following automatic conversions were performed:

'_symmetry_cell_setting' value 'Triclinic' changed to 'triclinic'
according to
/home/andrius/struct/COD-crude-data/automatic-downloads/current/J-STAGE/lib/dictionaries/cif_core.dic
dictionary named 'cif_core.dic' version 2.4.2 from 2011-04-26.

Automatic conversion script
Id: cif_fix_values 6524 2018-11-02 12:15:13Z antanas 
;
_cod_original_sg_symbol_H-M P-1
_cod_database_code 1551695

loop_
_symmetry_equiv_pos_as_xyz
'x, y, z'
'-x, -y, -z'

loop_
_atom_site_label
_atom_site_type_symbol
_atom_site_fract_x
_atom_site_fract_y
_atom_site_fract_z
_atom_site_U_iso_or_equiv
_atom_site_adp_type
_atom_site_occupancy
_atom_site_symmetry_multiplicity
_atom_site_calc_flag
_atom_site_refinement_flags
_atom_site_disorder_assembly
_atom_site_disorder_group
Rh1 Rh 0.95273(4) 0.57966(4) 0.03453(3) 0.01282(13) Uani 1 1 d . . .
Rh2 Rh 0.96028(4) 0.57032(4) 0.42410(3) 0.01131(13) Uani 1 1 d . . .
O1 O 1.1301(4) 0.5571(4) 0.0884(3) 0.0169(9) Uani 1 1 d . . .
O2 O 0.7817(4) 0.5944(4) -0.0250(3) 0.0161(9) Uani 1 1 d . . .
O3 O 0.9188(4) 0.4328(4) 0.1455(3) 0.0158(9) Uani 1 1 d . . .
O4 O 0.9921(4) 0.7148(4) -0.0793(3) 0.0178(9) Uani 1 1 d . . .
O5 O 0.8606(4) 0.6964(4) 0.4850(3) 0.0154(9) Uani 1 1 d . . .
O6 O 1.0659(4) 0.4376(4) 0.3726(3) 0.0169(9) Uani 1 1 d . . .
O7 O 0.8121(4) 0.4828(4) 0.4419(3) 0.0151(9) Uani 1 1 d . . .
O8 O 1.1142(4) 0.6473(4) 0.4150(3) 0.0159(9) Uani 1 1 d . . .
N1 N 0.8583(5) 0.7487(5) 0.0823(4) 0.0191(11) Uani 1 1 d . . .
H1 H 0.8232 0.8126 0.0281 0.023 Uiso 1 1 calc R . .
N2 N 0.8854(5) 0.7015(5) 0.2798(3) 0.0160(11) Uani 1 1 d . . .
H2 H 0.8439 0.7809 0.2834 0.019 Uiso 1 1 calc R . .
C1 C 1.2238(6) 0.4764(6) 0.0719(4) 0.0167(13) Uani 1 1 d . . .
C2 C 1.3510(6) 0.4679(6) 0.1119(4) 0.0175(13) Uani 1 1 d . . .
C3 C 1.3626(6) 0.5393(6) 0.1683(5) 0.0262(15) Uani 1 1 d . . .
H3A H 1.2885 0.5915 0.1834 0.031 Uiso 1 1 calc R . .
C4 C 1.4811(7) 0.5352(7) 0.2028(5) 0.0318(17) Uani 1 1 d . . .
H4A H 1.4879 0.5839 0.2416 0.038 Uiso 1 1 calc R . .
C5 C 1.5881(6) 0.4605(6) 0.1807(5) 0.0282(16) Uani 1 1 d . . .
H5A H 1.6698 0.4592 0.2024 0.034 Uiso 1 1 calc R . .
C6 C 1.5767(7) 0.3877(7) 0.1269(5) 0.0294(16) Uani 1 1 d . . .
H6A H 1.6509 0.3335 0.1139 0.035 Uiso 1 1 calc R . .
C7 C 1.4602(6) 0.3915(7) 0.0916(5) 0.0275(16) Uani 1 1 d . . .
H7A H 1.4545 0.3418 0.0533 0.033 Uiso 1 1 calc R . .
C8 C 0.9551(6) 0.3197(6) 0.1455(4) 0.0163(13) Uani 1 1 d . . .
C9 C 0.9389(5) 0.2162(6) 0.2308(4) 0.0160(12) Uani 1 1 d . . .
C10 C 0.8950(6) 0.2437(6) 0.3101(4) 0.0183(13) Uani 1 1 d . . .
H10A H 0.8670 0.3301 0.3081 0.022 Uiso 1 1 calc R . .
C11 C 0.8919(6) 0.1469(6) 0.3914(4) 0.0241(14) Uani 1 1 d . . .
H11A H 0.8621 0.1666 0.4452 0.029 Uiso 1 1 calc R . .
C12 C 0.9324(6) 0.0205(7) 0.3950(5) 0.0267(15) Uani 1 1 d . . .
H12A H 0.9310 -0.0463 0.4513 0.032 Uiso 1 1 calc R . .
C13 C 0.9750(6) -0.0084(6) 0.3159(5) 0.0264(15) Uani 1 1 d . . .
H13A H 1.0019 -0.0949 0.3180 0.032 Uiso 1 1 calc R . .
C14 C 0.9781(6) 0.0897(6) 0.2340(5) 0.0245(15) Uani 1 1 d . . .
H14A H 1.0071 0.0702 0.1800 0.029 Uiso 1 1 calc R . .
C15 C 0.8684(5) 0.6650(6) 0.5723(4) 0.0147(12) Uani 1 1 d . . .
C16 C 0.7956(5) 0.7609(5) 0.6149(4) 0.0141(12) Uani 1 1 d . . .
C17 C 0.7361(6) 0.8825(6) 0.5597(4) 0.0186(13) Uani 1 1 d . . .
H17A H 0.7309 0.9029 0.4945 0.022 Uiso 1 1 calc R . .
C18 C 0.6839(6) 0.9750(6) 0.6001(5) 0.0241(15) Uani 1 1 d . . .
H18A H 0.6464 1.0597 0.5622 0.029 Uiso 1 1 calc R . .
C19 C 0.6863(6) 0.9440(6) 0.6957(5) 0.0219(14) Uani 1 1 d . . .
H19A H 0.6503 1.0073 0.7231 0.026 Uiso 1 1 calc R . .
C20 C 0.7412(6) 0.8214(6) 0.7502(5) 0.0219(14) Uani 1 1 d . . .
H20A H 0.7407 0.7995 0.8155 0.026 Uiso 1 1 calc R . .
C21 C 0.7969(6) 0.7298(6) 0.7108(4) 0.0157(12) Uani 1 1 d . . .
H21A H 0.8360 0.6457 0.7490 0.019 Uiso 1 1 calc R . .
C22 C 0.8028(5) 0.4001(5) 0.5180(4) 0.0144(12) Uani 1 1 d . . .
C23 C 0.6816(5) 0.3555(5) 0.5321(4) 0.0142(12) Uani 1 1 d . . .
C24 C 0.5989(6) 0.3817(6) 0.4570(4) 0.0178(13) Uani 1 1 d . . .
H24A H 0.6216 0.4234 0.3963 0.021 Uiso 1 1 calc R . .
C25 C 0.4830(6) 0.3468(6) 0.4710(4) 0.0201(14) Uani 1 1 d . . .
H25A H 0.4273 0.3632 0.4196 0.024 Uiso 1 1 calc R . .
C26 C 0.4482(6) 0.2881(6) 0.5597(5) 0.0196(14) Uani 1 1 d . . .
H26A H 0.3680 0.2663 0.5693 0.024 Uiso 1 1 calc R . .
C27 C 0.5310(6) 0.2616(5) 0.6340(4) 0.0176(13) Uani 1 1 d . . .
H27A H 0.5080 0.2205 0.6947 0.021 Uiso 1 1 calc R . .
C28 C 0.6472(6) 0.2944(5) 0.6206(4) 0.0159(12) Uani 1 1 d . . .
H28A H 0.7037 0.2753 0.6720 0.019 Uiso 1 1 calc R . .
C30 C 0.9460(6) 0.8044(6) 0.1179(4) 0.0222(14) Uani 1 1 d . . .
H30A H 0.9021 0.8909 0.1183 0.027 Uiso 1 1 calc R . .
H30B H 1.0195 0.8120 0.0778 0.027 Uiso 1 1 calc R . .
C31 C 0.9923(6) 0.7185(6) 0.2160(4) 0.0164(13) Uani 1 1 d . . .
H31A H 1.0401 0.6338 0.2142 0.020 Uiso 1 1 calc R . .
H31B H 1.0515 0.7561 0.2402 0.020 Uiso 1 1 calc R . .
C32 C 0.7945(6) 0.6520(6) 0.2403(4) 0.0173(13) Uani 1 1 d . . .
H32A H 0.7203 0.6462 0.2799 0.021 Uiso 1 1 calc R . .
H32B H 0.8358 0.5647 0.2403 0.021 Uiso 1 1 calc R . .
C33 C 0.7480(6) 0.7355(6) 0.1422(4) 0.0196(14) Uani 1 1 d . . .
H33A H 0.6903 0.6965 0.1178 0.024 Uiso 1 1 calc R . .
H33B H 0.6997 0.8208 0.1422 0.024 Uiso 1 1 calc R . .
N1S N 0.6570(7) 0.9763(8) 0.2552(6) 0.056(2) Uani 1 1 d . . .
C1S C 0.6236(7) 1.0510(7) 0.2896(5) 0.0323(17) Uani 1 1 d . . .
C2S C 0.5785(7) 1.1465(7) 0.3349(6) 0.0359(18) Uani 1 1 d . . .
H2SA H 0.5609 1.2319 0.2887 0.054 Uiso 1 1 calc R . .
H2SB H 0.6440 1.1399 0.3801 0.054 Uiso 1 1 calc R . .
H2SC H 0.5004 1.1319 0.3665 0.054 Uiso 1 1 calc R . .
N2S N 0.677(4) 0.970(2) -0.0763(15) 0.136(16) Uani 0.52(2) 1 d PDU A 1
C3S C 0.640(6) 1.057(4) -0.055(3) 0.27(3) Uani 0.52(2) 1 d PDU A 1
C4S C 0.594(4) 1.107(2) 0.0234(18) 0.18(2) Uani 0.52(2) 1 d PDU A 1
H4S1 H 0.6022 1.0355 0.0812 0.277 Uiso 0.52(2) 1 calc PR A 1
H4S2 H 0.5040 1.1531 0.0108 0.277 Uiso 0.52(2) 1 calc PR A 1
H4S3 H 0.6445 1.1653 0.0289 0.277 Uiso 0.52(2) 1 calc PR A 1
N2SB N 0.755(2) 1.033(2) -0.0921(18) 0.077(7) Uani 0.48(2) 1 d P A 2
C3SB C 0.735(2) 1.0868(17) -0.0439(13) 0.044(6) Uani 0.48(2) 1 d P A 2
C4SB C 0.718(2) 1.1589(17) 0.0146(12) 0.054(7) Uani 0.48(2) 1 d P A 2
H4S4 H 0.7149 1.1033 0.0783 0.081 Uiso 0.48(2) 1 calc PR A 2
H4S5 H 0.6371 1.2239 -0.0028 0.081 Uiso 0.48(2) 1 calc PR A 2
H4S6 H 0.7882 1.2008 0.0096 0.081 Uiso 0.48(2) 1 calc PR A 2

loop_
_atom_site_aniso_label
_atom_site_aniso_U_11
_atom_site_aniso_U_22
_atom_site_aniso_U_33
_atom_site_aniso_U_23
_atom_site_aniso_U_13
_atom_site_aniso_U_12
Rh1 0.0103(2) 0.0201(3) 0.0088(2) -0.00630(19) 0.00581(18) -0.00366(19)
Rh2 0.0068(2) 0.0174(2) 0.0103(3) -0.00658(19) 0.00559(17) -0.00192(18)
O1 0.011(2) 0.030(2) 0.012(2) -0.0106(18) 0.0028(17) -0.0032(18)
O2 0.012(2) 0.026(2) 0.014(2) -0.0126(18) 0.0054(17) -0.0019(18)
O3 0.012(2) 0.022(2) 0.014(2) -0.0072(18) 0.0094(17) -0.0045(18)
O4 0.015(2) 0.025(2) 0.013(2) -0.0061(18) 0.0099(17) -0.0063(19)
O5 0.019(2) 0.015(2) 0.013(2) -0.0070(17) 0.0008(17) -0.0011(18)
O6 0.019(2) 0.017(2) 0.014(2) -0.0068(17) 0.0018(18) 0.0004(18)
O7 0.016(2) 0.018(2) 0.010(2) -0.0034(17) 0.0053(17) -0.0049(17)
O8 0.013(2) 0.023(2) 0.012(2) -0.0056(18) 0.0047(17) -0.0054(18)
N1 0.021(3) 0.023(3) 0.014(3) -0.008(2) 0.002(2) -0.006(2)
N2 0.012(3) 0.022(3) 0.016(3) -0.010(2) 0.007(2) -0.003(2)
C1 0.011(3) 0.025(3) 0.011(3) -0.003(3) 0.007(2) -0.006(3)
C2 0.013(3) 0.023(3) 0.017(3) -0.006(3) 0.005(2) -0.006(3)
C3 0.011(3) 0.039(4) 0.031(4) -0.016(3) 0.005(3) -0.004(3)
C4 0.023(4) 0.044(4) 0.033(4) -0.020(4) -0.002(3) -0.004(3)
C5 0.015(3) 0.038(4) 0.030(4) -0.009(3) -0.003(3) -0.005(3)
C6 0.018(3) 0.046(4) 0.024(4) -0.014(3) 0.007(3) -0.006(3)
C7 0.018(3) 0.039(4) 0.028(4) -0.017(3) 0.001(3) -0.004(3)
C8 0.018(3) 0.019(3) 0.014(3) -0.007(3) 0.000(2) -0.006(3)
C9 0.010(3) 0.024(3) 0.013(3) -0.005(3) 0.004(2) -0.005(3)
C10 0.015(3) 0.026(3) 0.013(3) -0.005(3) 0.006(2) -0.004(3)
C11 0.018(3) 0.034(4) 0.015(3) -0.004(3) 0.006(3) -0.003(3)
C12 0.018(3) 0.039(4) 0.021(4) -0.004(3) 0.006(3) -0.012(3)
C13 0.027(4) 0.027(4) 0.026(4) -0.008(3) 0.005(3) -0.011(3)
C14 0.026(4) 0.033(4) 0.016(3) -0.008(3) 0.007(3) -0.011(3)
C15 0.010(3) 0.023(3) 0.016(3) -0.010(3) 0.009(2) -0.010(2)
C16 0.007(3) 0.019(3) 0.017(3) -0.007(2) 0.009(2) -0.003(2)
C17 0.015(3) 0.029(3) 0.015(3) -0.012(3) 0.009(2) -0.005(3)
C18 0.027(4) 0.021(3) 0.021(4) -0.006(3) 0.007(3) -0.001(3)
C19 0.019(3) 0.025(3) 0.024(4) -0.014(3) 0.009(3) -0.002(3)
C20 0.018(3) 0.030(3) 0.017(3) -0.009(3) 0.006(3) -0.003(3)
C21 0.012(3) 0.019(3) 0.015(3) -0.004(2) 0.005(2) -0.005(2)
C22 0.012(3) 0.016(3) 0.017(3) -0.011(3) 0.008(2) -0.001(2)
C23 0.006(3) 0.019(3) 0.017(3) -0.008(2) 0.006(2) 0.000(2)
C24 0.014(3) 0.022(3) 0.018(3) -0.006(3) 0.004(2) -0.005(3)
C25 0.016(3) 0.028(3) 0.020(3) -0.013(3) 0.002(3) -0.003(3)
C26 0.007(3) 0.022(3) 0.034(4) -0.015(3) 0.012(3) -0.005(3)
C27 0.017(3) 0.019(3) 0.014(3) -0.005(2) 0.010(2) -0.004(3)
C28 0.014(3) 0.021(3) 0.014(3) -0.009(3) 0.004(2) -0.002(3)
C30 0.023(3) 0.026(3) 0.018(3) -0.006(3) 0.007(3) -0.009(3)
C31 0.019(3) 0.022(3) 0.009(3) -0.005(2) 0.006(2) -0.007(3)
C32 0.014(3) 0.027(3) 0.014(3) -0.013(3) 0.007(2) -0.003(3)
C33 0.010(3) 0.028(3) 0.018(3) -0.010(3) 0.002(2) 0.002(3)
N1S 0.046(5) 0.077(5) 0.060(5) -0.044(5) 0.022(4) -0.013(4)
C1S 0.021(4) 0.046(4) 0.034(4) -0.018(4) 0.015(3) -0.010(3)
C2S 0.024(4) 0.044(4) 0.046(5) -0.022(4) 0.008(3) -0.010(3)
N2S 0.22(4) 0.093(18) 0.053(14) -0.046(14) -0.015(18) 0.08(2)
C3S 0.30(6) 0.22(4) 0.29(6) -0.22(4) -0.08(4) 0.12(4)
C4S 0.30(5) 0.063(17) 0.16(3) -0.072(19) -0.15(3) 0.08(2)
N2SB 0.090(17) 0.074(16) 0.085(17) -0.050(14) 0.024(13) -0.022(13)
C3SB 0.065(14) 0.026(9) 0.039(11) -0.008(8) 0.015(9) -0.012(9)
C4SB 0.080(16) 0.036(10) 0.032(10) -0.006(8) 0.029(10) 0.006(10)

loop_
_atom_type_symbol
_atom_type_description
_atom_type_scat_dispersion_real
_atom_type_scat_dispersion_imag
_atom_type_scat_source
C C 0.0033 0.0016 'International Tables Vol C Tables 4.2.6.8 and 6.1.1.4'
H H 0.0000 0.0000 'International Tables Vol C Tables 4.2.6.8 and 6.1.1.4'
N N 0.0061 0.0033 'International Tables Vol C Tables 4.2.6.8 and 6.1.1.4'
O O 0.0106 0.0060 'International Tables Vol C Tables 4.2.6.8 and 6.1.1.4'
Rh Rh -1.1178 0.9187 'International Tables Vol C Tables 4.2.6.8 and 6.1.1.4'

loop_
_geom_angle_atom_site_label_1
_geom_angle_atom_site_label_2
_geom_angle_atom_site_label_3
_geom_angle
_geom_angle_site_symmetry_1
_geom_angle_site_symmetry_3
O4 Rh1 O2 90.52(17) . .
O4 Rh1 O1 88.62(17) . .
O2 Rh1 O1 175.83(15) . .
O4 Rh1 O3 175.80(16) . .
O2 Rh1 O3 89.40(16) . .
O1 Rh1 O3 91.16(16) . .
O4 Rh1 N1 84.75(18) . .
O2 Rh1 N1 88.52(17) . .
O1 Rh1 N1 95.47(17) . .
O3 Rh1 N1 99.44(18) . .
O4 Rh1 Rh1 88.85(12) . 2_765
O2 Rh1 Rh1 88.64(11) . 2_765
O1 Rh1 Rh1 87.26(11) . 2_765
O3 Rh1 Rh1 86.95(11) . 2_765
N1 Rh1 Rh1 172.98(14) . 2_765
O6 Rh2 O8 88.32(17) . .
O6 Rh2 O5 175.86(15) . .
O8 Rh2 O5 90.89(16) . .
O6 Rh2 O7 90.80(16) . .
O8 Rh2 O7 175.79(16) . .
O5 Rh2 O7 89.70(16) . .
O6 Rh2 N2 91.40(17) . .
O8 Rh2 N2 91.69(17) . .
O5 Rh2 N2 92.68(16) . .
O7 Rh2 N2 92.44(17) . .
O6 Rh2 Rh2 87.99(12) . 2_766
O8 Rh2 Rh2 88.60(11) . 2_766
O5 Rh2 Rh2 87.93(11) . 2_766
O7 Rh2 Rh2 87.25(11) . 2_766
N2 Rh2 Rh2 179.32(12) . 2_766
C1 O1 Rh1 119.5(4) . .
C1 O2 Rh1 118.7(4) 2_765 .
C8 O3 Rh1 119.7(4) . .
C8 O4 Rh1 118.7(4) 2_765 .
C15 O5 Rh2 118.4(4) . .
C15 O6 Rh2 119.1(4) 2_766 .
C22 O7 Rh2 119.5(4) . .
C22 O8 Rh2 118.1(4) 2_766 .
C30 N1 C33 110.7(5) . .
C30 N1 Rh1 115.2(4) . .
C33 N1 Rh1 117.6(4) . .
C30 N1 H1 103.8 . .
C33 N1 H1 103.8 . .
Rh1 N1 H1 103.8 . .
C32 N2 C31 108.6(4) . .
C32 N2 Rh2 112.1(4) . .
C31 N2 Rh2 110.8(3) . .
C32 N2 H2 108.5 . .
C31 N2 H2 108.5 . .
Rh2 N2 H2 108.5 . .
O2 C1 O1 125.9(5) 2_765 .
O2 C1 C2 117.9(5) 2_765 .
O1 C1 C2 116.1(5) . .
C7 C2 C3 118.6(6) . .
C7 C2 C1 120.6(5) . .
C3 C2 C1 120.7(5) . .
C4 C3 C2 120.9(6) . .
C4 C3 H3A 119.6 . .
C2 C3 H3A 119.6 . .
C5 C4 C3 119.6(7) . .
C5 C4 H4A 120.2 . .
C3 C4 H4A 120.2 . .
C4 C5 C6 119.7(6) . .
C4 C5 H5A 120.2 . .
C6 C5 H5A 120.2 . .
C5 C6 C7 121.4(7) . .
C5 C6 H6A 119.3 . .
C7 C6 H6A 119.3 . .
C6 C7 C2 119.8(6) . .
C6 C7 H7A 120.1 . .
C2 C7 H7A 120.1 . .
O3 C8 O4 125.7(6) . 2_765
O3 C8 C9 117.6(5) . .
O4 C8 C9 116.7(5) 2_765 .
C14 C9 C10 119.4(6) . .
C14 C9 C8 119.6(5) . .
C10 C9 C8 120.8(5) . .
C11 C10 C9 120.6(6) . .
C11 C10 H10A 119.7 . .
C9 C10 H10A 119.7 . .
C10 C11 C12 120.1(6) . .
C10 C11 H11A 120.0 . .
C12 C11 H11A 120.0 . .
C11 C12 C13 120.0(7) . .
C11 C12 H12A 120.0 . .
C13 C12 H12A 120.0 . .
C14 C13 C12 119.7(6) . .
C14 C13 H13A 120.2 . .
C12 C13 H13A 120.2 . .
C13 C14 C9 120.3(6) . .
C13 C14 H14A 119.9 . .
C9 C14 H14A 119.9 . .
O6 C15 O5 126.6(5) 2_766 .
O6 C15 C16 116.3(5) 2_766 .
O5 C15 C16 117.1(5) . .
C17 C16 C21 119.9(5) . .
C17 C16 C15 120.3(5) . .
C21 C16 C15 119.6(5) . .
C16 C17 C18 119.5(6) . .
C16 C17 H17A 120.2 . .
C18 C17 H17A 120.2 . .
C19 C18 C17 120.4(6) . .
C19 C18 H18A 119.8 . .
C17 C18 H18A 119.8 . .
C20 C19 C18 119.6(6) . .
C20 C19 H19A 120.2 . .
C18 C19 H19A 120.2 . .
C19 C20 C21 120.6(6) . .
C19 C20 H20A 119.7 . .
C21 C20 H20A 119.7 . .
C20 C21 C16 119.9(5) . .
C20 C21 H21A 120.0 . .
C16 C21 H21A 120.0 . .
O7 C22 O8 126.1(6) . 2_766
O7 C22 C23 116.9(5) . .
O8 C22 C23 117.0(5) 2_766 .
C28 C23 C24 119.5(6) . .
C28 C23 C22 120.4(5) . .
C24 C23 C22 120.0(6) . .
C25 C24 C23 119.9(6) . .
C25 C24 H24A 120.1 . .
C23 C24 H24A 120.1 . .
C26 C25 C24 120.3(6) . .
C26 C25 H25A 119.9 . .
C24 C25 H25A 119.9 . .
C27 C26 C25 119.6(6) . .
C27 C26 H26A 120.2 . .
C25 C26 H26A 120.2 . .
C28 C27 C26 120.5(6) . .
C28 C27 H27A 119.8 . .
C26 C27 H27A 119.8 . .
C27 C28 C23 120.3(5) . .
C27 C28 H28A 119.9 . .
C23 C28 H28A 119.9 . .
N1 C30 C31 109.0(5) . .
N1 C30 H30A 109.9 . .
C31 C30 H30A 109.9 . .
N1 C30 H30B 109.9 . .
C31 C30 H30B 109.9 . .
H30A C30 H30B 108.3 . .
N2 C31 C30 112.5(5) . .
N2 C31 H31A 109.1 . .
C30 C31 H31A 109.1 . .
N2 C31 H31B 109.1 . .
C30 C31 H31B 109.1 . .
H31A C31 H31B 107.8 . .
N2 C32 C33 112.7(5) . .
N2 C32 H32A 109.0 . .
C33 C32 H32A 109.0 . .
N2 C32 H32B 109.0 . .
C33 C32 H32B 109.0 . .
H32A C32 H32B 107.8 . .
N1 C33 C32 109.8(5) . .
N1 C33 H33A 109.7 . .
C32 C33 H33A 109.7 . .
N1 C33 H33B 109.7 . .
C32 C33 H33B 109.7 . .
H33A C33 H33B 108.2 . .
N1S C1S C2S 178.9(9) . .
C1S C2S H2SA 109.5 . .
C1S C2S H2SB 109.5 . .
H2SA C2S H2SB 109.5 . .
C1S C2S H2SC 109.5 . .
H2SA C2S H2SC 109.5 . .
H2SB C2S H2SC 109.5 . .
N2S C3S C4S 146(4) . .
C3S C4S H4S1 109.5 . .
C3S C4S H4S2 109.5 . .
H4S1 C4S H4S2 109.5 . .
C3S C4S H4S3 109.5 . .
H4S1 C4S H4S3 109.5 . .
H4S2 C4S H4S3 109.5 . .
N2SB C3SB C4SB 175(3) . .
C3SB C4SB H4S4 109.5 . .
C3SB C4SB H4S5 109.5 . .
H4S4 C4SB H4S5 109.5 . .
C3SB C4SB H4S6 109.5 . .
H4S4 C4SB H4S6 109.5 . .
H4S5 C4SB H4S6 109.5 . .

loop_
_geom_bond_atom_site_label_1
_geom_bond_atom_site_label_2
_geom_bond_distance
_geom_bond_site_symmetry_2
Rh1 O4 2.026(4) .
Rh1 O2 2.039(4) .
Rh1 O1 2.042(4) .
Rh1 O3 2.054(4) .
Rh1 N1 2.288(5) .
Rh1 Rh1 2.4010(10) 2_765
Rh2 O6 2.030(4) .
Rh2 O8 2.036(4) .
Rh2 O5 2.042(4) .
Rh2 O7 2.044(4) .
Rh2 N2 2.279(5) .
Rh2 Rh2 2.4066(10) 2_766
O1 C1 1.277(7) .
O2 C1 1.254(7) 2_765
O3 C8 1.256(6) .
O4 C8 1.274(7) 2_765
O5 C15 1.269(7) .
O6 C15 1.263(7) 2_766
O7 C22 1.256(7) .
O8 C22 1.278(7) 2_766
N1 C30 1.464(7) .
N1 C33 1.485(8) .
N1 H1 0.9300 .
N2 C32 1.475(7) .
N2 C31 1.494(7) .
N2 H2 0.9300 .
C1 O2 1.254(7) 2_765
C1 C2 1.495(8) .
C2 C7 1.385(9) .
C2 C3 1.391(8) .
C3 C4 1.389(9) .
C3 H3A 0.9500 .
C4 C5 1.370(10) .
C4 H4A 0.9500 .
C5 C6 1.372(9) .
C5 H5A 0.9500 .
C6 C7 1.375(9) .
C6 H6A 0.9500 .
C7 H7A 0.9500 .
C8 O4 1.274(7) 2_765
C8 C9 1.486(8) .
C9 C14 1.389(8) .
C9 C10 1.392(8) .
C10 C11 1.375(8) .
C10 H10A 0.9500 .
C11 C12 1.386(9) .
C11 H11A 0.9500 .
C12 C13 1.393(9) .
C12 H12A 0.9500 .
C13 C14 1.388(9) .
C13 H13A 0.9500 .
C14 H14A 0.9500 .
C15 O6 1.263(7) 2_766
C15 C16 1.505(8) .
C16 C17 1.382(8) .
C16 C21 1.395(8) .
C17 C18 1.391(8) .
C17 H17A 0.9500 .
C18 C19 1.391(9) .
C18 H18A 0.9500 .
C19 C20 1.375(9) .
C19 H19A 0.9500 .
C20 C21 1.380(8) .
C20 H20A 0.9500 .
C21 H21A 0.9500 .
C22 O8 1.278(7) 2_766
C22 C23 1.498(8) .
C23 C28 1.390(8) .
C23 C24 1.392(8) .
C24 C25 1.391(9) .
C24 H24A 0.9500 .
C25 C26 1.389(9) .
C25 H25A 0.9500 .
C26 C27 1.383(8) .
C26 H26A 0.9500 .
C27 C28 1.383(8) .
C27 H27A 0.9500 .
C28 H28A 0.9500 .
C30 C31 1.528(8) .
C30 H30A 0.9900 .
C30 H30B 0.9900 .
C31 H31A 0.9900 .
C31 H31B 0.9900 .
C32 C33 1.523(8) .
C32 H32A 0.9900 .
C32 H32B 0.9900 .
C33 H33A 0.9900 .
C33 H33B 0.9900 .
N1S C1S 1.125(9) .
C1S C2S 1.458(10) .
C2S H2SA 0.9800 .
C2S H2SB 0.9800 .
C2S H2SC 0.9800 .
N2S C3S 1.135(18) .
C3S C4S 1.508(19) .
C4S H4S1 0.9800 .
C4S H4S2 0.9800 .
C4S H4S3 0.9800 .
N2SB C3SB 1.09(3) .
C3SB C4SB 1.38(3) .
C4SB H4S4 0.9800 .
C4SB H4S5 0.9800 .
C4SB H4S6 0.9800 .
